data_4503852
loop_
_publ_author_name
'Kato, Takako'
'Okamoto, Iwao'
'Masu, Hyuma'
'Katagiri, Kosuke'
'Tominaga, Masahide'
'Yamaguchi, Kentaro'
'Kagechika, Hiroyuki'
'Azumaya, Isao'

_publ_section_title
;
 Polymorphism and Pseudopolymorphism of an Aromatic Amide: Spontaneous
 Resolution and Crystal-to-Crystal phase Transition
;
_journal_issue 10
_journal_name_full 'Crystal Growth &amp; Design'
_journal_page_first 3871
_journal_paper_doi 10.1021/cg800658t
_journal_volume 8
_journal_year 2008
_chemical_formula_sum 'C22 H18 F2 N2 O2'
_chemical_formula_weight 380.38
_chemical_name_systematic
;
 ?
;
_space_group_IT_number 41
_symmetry_cell_setting orthorhombic
_symmetry_space_group_name_Hall 'A 2 -2ab'
_symmetry_space_group_name_H-M 'A b a 2'
_atom_sites_solution_hydrogens geom
_atom_sites_solution_primary direct
_atom_sites_solution_secondary difmap
_audit_creation_method SHELXL-97
_cell_angle_alpha 90.00
_cell_angle_beta 90.00
_cell_angle_gamma 90.00
_cell_formula_units_Z 4
_cell_length_a 13.82(2)
_cell_length_b 15.563(13)
_cell_length_c 8.985(13)
_cell_measurement_reflns_used 2256
_cell_measurement_temperature 298
_cell_measurement_theta_max 25.69
_cell_measurement_theta_min 2.59
_cell_volume 1932(4)
_computing_cell_refinement 'Bruker SMART'
_computing_data_collection 'Bruker SMART'
_computing_data_reduction 'Bruker SAINT'
_computing_molecular_graphics 'Bruker SHELXTL'
_computing_publication_material 'Bruker SHELXTL'
_computing_structure_refinement 'SHELXL-97 (Sheldrick, 1997)'
_computing_structure_solution 'SHELXS-97 (Sheldrick, 1990)'
_diffrn_ambient_temperature 298
_diffrn_detector_area_resol_mean 8.333
_diffrn_measured_fraction_theta_full 0.998
_diffrn_measured_fraction_theta_max 0.932
_diffrn_measurement_device_type 'Bruker ApexII CCD area detector'
_diffrn_measurement_method 'phi and omega scans'
_diffrn_radiation_monochromator graphite
_diffrn_radiation_source 'fine-focus sealed tube'
_diffrn_radiation_type MoK\a
_diffrn_radiation_wavelength 0.71073
_diffrn_reflns_av_R_equivalents 0.0144
_diffrn_reflns_av_sigmaI/netI 0.0156
_diffrn_reflns_limit_h_max 17
_diffrn_reflns_limit_h_min -15
_diffrn_reflns_limit_k_max 18
_diffrn_reflns_limit_k_min -20
_diffrn_reflns_limit_l_max 11
_diffrn_reflns_limit_l_min -8
_diffrn_reflns_number 4541
_diffrn_reflns_theta_full 25.00
_diffrn_reflns_theta_max 27.22
_diffrn_reflns_theta_min 2.62
_exptl_absorpt_coefficient_mu 0.098
_exptl_absorpt_correction_T_max 0.9620
_exptl_absorpt_correction_T_min 0.9620
_exptl_absorpt_correction_type empirical
_exptl_absorpt_process_details 'SADABS Sheldrick 1996'
_exptl_crystal_colour colourless
_exptl_crystal_density_diffrn 1.308
_exptl_crystal_density_method 'not measured'
_exptl_crystal_description prismatic
_exptl_crystal_F_000 792
_exptl_crystal_size_max 0.40
_exptl_crystal_size_mid 0.40
_exptl_crystal_size_min 0.40
_refine_diff_density_max 0.146
_refine_diff_density_min -0.128
_refine_diff_density_rms 0.026
_refine_ls_abs_structure_details 'Flack H D (1983), Acta Cryst. A39, 876-881'
_refine_ls_abs_structure_Flack 1.0(11)
_refine_ls_extinction_coef 0.0087(17)
_refine_ls_extinction_expression Fc^*^=kFc[1+0.001xFc^2^\l^3^/sin(2\q)]^-1/4^
_refine_ls_extinction_method SHELXL
_refine_ls_goodness_of_fit_ref 0.886
_refine_ls_hydrogen_treatment constr
_refine_ls_matrix_type full
_refine_ls_number_parameters 129
_refine_ls_number_reflns 1610
_refine_ls_number_restraints 1
_refine_ls_restrained_S_all 0.886
_refine_ls_R_factor_all 0.0319
_refine_ls_R_factor_gt 0.0294
_refine_ls_shift/su_max 0.000
_refine_ls_shift/su_mean 0.000
_refine_ls_structure_factor_coef Fsqd
_refine_ls_weighting_details 'calc w=1/[\s^2^(Fo^2^)+(0.1000P)^2^+0.0000P] where P=(Fo^2^+2Fc^2^)/3'
_refine_ls_weighting_scheme calc
_refine_ls_wR_factor_gt 0.1011
_refine_ls_wR_factor_ref 0.1060
_reflns_number_gt 1507
_reflns_number_total 1610
_reflns_threshold_expression >2sigma(I)
_cod_data_source_file cg800658t_si_002.cif
_cod_data_source_block a0706141tka(Form-I)
_cod_depositor_comments
;
The following automatic conversions were performed:

'_symmetry_cell_setting' value 'Orthorhombic' changed to
'orthorhombic' according to
/home/saulius/struct/CIF-dictionaries/cif_core.dic dictionary named
'cif_core.dic' version 2.4.1 from 2010-06-29.

Automatic conversion script
Id: cif_fix_values 1715 2011-07-08 13:25:40Z adriana 
;
_cod_original_sg_symbol_H-M Aba2
_cod_database_code 4503852

loop_
_symmetry_equiv_pos_as_xyz
'x, y, z'
'-x, -y, z'
'x+1/2, -y+1/2, z'
'-x+1/2, y+1/2, z'
'x, y+1/2, z+1/2'
'-x, -y+1/2, z+1/2'
'x+1/2, -y+1, z+1/2'
'-x+1/2, y+1, z+1/2'

loop_
_atom_site_label
_atom_site_type_symbol
_atom_site_fract_x
_atom_site_fract_y
_atom_site_fract_z
_atom_site_U_iso_or_equiv
_atom_site_adp_type
_atom_site_occupancy
_atom_site_symmetry_multiplicity
_atom_site_calc_flag
_atom_site_refinement_flags
C9 C 0.04561(9) 0.01992(8) 0.53833(17) 0.0328(3) Uani 1 1 d .
C10 C 0.08861(11) 0.03870(11) 0.4010(2) 0.0440(4) Uani 1 1 d .
H10 H 0.1492 0.0648 0.4002 0.053 Uiso 1 1 calc R
C5 C -0.01631(11) 0.13907(9) 0.77605(18) 0.0397(4) Uani 1 1 d .
C7 C 0.06977(11) 0.08152(9) 0.79297(18) 0.0368(3) Uani 1 1 d .
C4 C -0.07909(14) 0.14620(12) 0.8964(2) 0.0527(4) Uani 1 1 d .
H4 H -0.0683 0.1142 0.9823 0.063 Uiso 1 1 calc R
C11 C 0.04478(14) 0.02010(13) 0.2664(2) 0.0550(5) Uani 1 1 d .
H11 H 0.0749 0.0343 0.1772 0.066 Uiso 1 1 calc R
C6 C -0.03006(13) 0.18936(9) 0.6494(2) 0.0478(4) Uani 1 1 d .
H6 H 0.0130 0.1852 0.5702 0.057 Uiso 1 1 calc R
C8 C 0.19537(10) -0.00489(11) 0.6783(2) 0.0466(4) Uani 1 1 d .
H8A H 0.2409 0.0297 0.6243 0.070 Uiso 1 1 calc R
H8B H 0.1922 -0.0611 0.6345 0.070 Uiso 1 1 calc R
H8C H 0.2157 -0.0096 0.7801 0.070 Uiso 1 1 calc R
C1 C -0.10724(15) 0.24521(12) 0.6414(3) 0.0611(6) Uani 1 1 d .
H1 H -0.1168 0.2797 0.5582 0.073 Uiso 1 1 calc R
C2 C -0.16986(16) 0.24835(11) 0.7607(3) 0.0644(6) Uani 1 1 d .
C3 C -0.15759(17) 0.20107(13) 0.8877(3) 0.0672(6) Uani 1 1 d .
H3 H -0.2010 0.2057 0.9664 0.081 Uiso 1 1 calc R
F1 F -0.24659(13) 0.30111(8) 0.7506(3) 0.1021(7) Uani 1 1 d .
O1 O 0.11291(9) 0.07858(7) 0.91328(14) 0.0519(3) Uani 1 1 d .
N1 N 0.09946(8) 0.03536(7) 0.67224(15) 0.0350(3) Uani 1 1 d .

loop_
_atom_site_aniso_label
_atom_site_aniso_U_11
_atom_site_aniso_U_22
_atom_site_aniso_U_33
_atom_site_aniso_U_23
_atom_site_aniso_U_13
_atom_site_aniso_U_12
C9 0.0302(7) 0.0360(6) 0.0320(8) -0.0026(5) 0.0006(6) 0.0016(5)
C10 0.0376(8) 0.0550(8) 0.0394(9) 0.0042(7) 0.0088(7) -0.0012(6)
C5 0.0448(8) 0.0338(7) 0.0407(8) -0.0040(6) 0.0036(7) -0.0048(6)
C7 0.0416(8) 0.0378(7) 0.0311(7) -0.0005(5) -0.0009(6) -0.0092(6)
C4 0.0587(9) 0.0549(9) 0.0444(10) -0.0080(8) 0.0077(8) 0.0023(7)
C11 0.0536(10) 0.0806(13) 0.0308(10) 0.0061(8) 0.0081(7) 0.0102(9)
C6 0.0548(9) 0.0378(7) 0.0509(11) 0.0035(7) 0.0077(8) 0.0001(6)
C8 0.0313(7) 0.0560(8) 0.0525(10) -0.0040(8) -0.0057(7) -0.0003(6)
C1 0.0704(12) 0.0378(8) 0.0749(15) 0.0099(8) -0.0008(11) 0.0062(7)
C2 0.0595(10) 0.0431(9) 0.0905(17) -0.0139(10) 0.0016(10) 0.0126(7)
C3 0.0640(11) 0.0673(11) 0.0703(15) -0.0197(11) 0.0206(10) 0.0072(9)
F1 0.0801(8) 0.0717(7) 0.1546(19) -0.0132(9) 0.0057(10) 0.0366(7)
O1 0.0634(7) 0.0568(7) 0.0355(7) -0.0038(6) -0.0078(6) -0.0016(5)
N1 0.0297(6) 0.0407(6) 0.0344(7) -0.0030(5) -0.0015(5) -0.0033(4)

loop_
_atom_type_symbol
_atom_type_description
_atom_type_scat_dispersion_real
_atom_type_scat_dispersion_imag
_atom_type_scat_source
C C 0.0033 0.0016 'International Tables Vol C Tables 4.2.6.8 and 6.1.1.4'
H H 0.0000 0.0000 'International Tables Vol C Tables 4.2.6.8 and 6.1.1.4'
N N 0.0061 0.0033 'International Tables Vol C Tables 4.2.6.8 and 6.1.1.4'
O O 0.0106 0.0060 'International Tables Vol C Tables 4.2.6.8 and 6.1.1.4'
F F 0.0171 0.0103 'International Tables Vol C Tables 4.2.6.8 and 6.1.1.4'

loop_
_geom_angle_atom_site_label_1
_geom_angle_atom_site_label_2
_geom_angle_atom_site_label_3
_geom_angle
_geom_angle_site_symmetry_1
_geom_angle_site_symmetry_3
C10 C9 C9 118.21(10) . 2
C10 C9 N1 118.95(15) . .
C9 C9 N1 122.63(9) 2 .
C11 C10 C9 122.76(17) . .
C11 C10 H10 118.6 . .
C9 C10 H10 118.6 . .
C4 C5 C6 120.32(17) . .
C4 C5 C7 117.67(16) . .
C6 C5 C7 121.82(15) . .
O1 C7 N1 122.09(16) . .
O1 C7 C5 119.64(15) . .
N1 C7 C5 118.25(14) . .
C3 C4 C5 119.7(2) . .
C3 C4 H4 120.2 . .
C5 C4 H4 120.2 . .
C10 C11 C11 119.02(11) . 2
C10 C11 H11 120.5 . .
C11 C11 H11 120.5 2 .
C1 C6 C5 120.15(18) . .
C1 C6 H6 119.9 . .
C5 C6 H6 119.9 . .
N1 C8 H8A 109.5 . .
N1 C8 H8B 109.5 . .
H8A C8 H8B 109.5 . .
N1 C8 H8C 109.5 . .
H8A C8 H8C 109.5 . .
H8B C8 H8C 109.5 . .
C6 C1 C2 117.9(2) . .
C6 C1 H1 121.1 . .
C2 C1 H1 121.1 . .
F1 C2 C3 118.8(2) . .
F1 C2 C1 117.7(2) . .
C3 C2 C1 123.50(19) . .
C2 C3 C4 118.4(2) . .
C2 C3 H3 120.8 . .
C4 C3 H3 120.8 . .
C7 N1 C9 126.80(14) . .
C7 N1 C8 117.84(13) . .
C9 N1 C8 115.34(13) . .

loop_
_geom_bond_atom_site_label_1
_geom_bond_atom_site_label_2
_geom_bond_distance
_geom_bond_site_symmetry_2
C9 C10 1.401(3) .
C9 C9 1.404(3) 2
C9 N1 1.435(2) .
C10 C11 1.383(3) .
C10 H10 0.9300 .
C5 C4 1.391(3) .
C5 C6 1.394(3) .
C5 C7 1.496(3) .
C7 O1 1.235(2) .
C7 N1 1.364(2) .
C4 C3 1.383(3) .
C4 H4 0.9300 .
C11 C11 1.387(5) 2
C11 H11 0.9300 .
C6 C1 1.378(3) .
C6 H6 0.9300 .
C8 N1 1.467(2) .
C8 H8A 0.9600 .
C8 H8B 0.9600 .
C8 H8C 0.9600 .
C1 C2 1.378(4) .
C1 H1 0.9300 .
C2 F1 1.344(3) .
C2 C3 1.368(4) .
C3 H3 0.9300 .
